data_2106077
loop_
_publ_author_name
'Belin, C.'

_publ_section_title
;
 Synthesis and structure determination of the new intermetallic compound
 Rb Ga7
;
_journal_name_full 'Acta Crystallographica B (24,1968-38,1982)'
_journal_page_first 2060
_journal_page_last 2062
_journal_volume 37
_journal_year 1981
_chemical_formula_sum 'Ga7 Rb'
_space_group_IT_number 12
_symmetry_space_group_name_Hall '-C 2y'
_symmetry_space_group_name_H-M 'C 1 2/m 1'
_cell_angle_alpha 90
_cell_angle_beta 111.85
_cell_angle_gamma 90
_cell_formula_units_Z 4
_cell_length_a 11.432
_cell_length_b 6.603
_cell_length_c 10.259
_cell_volume 718.773
_citation_journal_id_ASTM ACBCAR
_cod_data_source_file Belin_ACBCAR_1981_337.cif
_cod_data_source_block Ga7Rb1
_cod_original_cell_volume 718.7735
_cod_original_formula_sum 'Ga7 Rb1'
_cod_database_code 2106077

loop_
_symmetry_equiv_pos_as_xyz
x,y,z
-x,y,-z
-x,-y,-z
x,-y,z
x+1/2,y+1/2,z
-x+1/2,y+1/2,-z
-x+1/2,-y+1/2,-z
x+1/2,-y+1/2,z

loop_
_atom_site_label
_atom_site_type_symbol
_atom_site_fract_x
_atom_site_fract_y
_atom_site_fract_z
_atom_site_occupancy
_atom_site_U_iso_or_equiv
Ga1 Ga 0.1823 0 0.4438 1 0.0
Ga3 Ga 0.4561 0 0.8679 1 0.0
Ga2 Ga 0.2169 0 0.7321 1 0.0
Ga5 Ga 0.9927 0.7905 0.2684 1 0.0
Rb1 Rb 0.1949 0 0.0842 1 0.0
Ga4 Ga 0.1193 0.3019 0.5561 1 0.0
